data_4115914
loop_
_publ_author_name
'Holger Kleinke'

_publ_section_title
;
 Zr1-xTixSb: A Novel Antimonide on the Quasibinary Section ZrSb-TiSb with
 a Complex Crystal Structure Exhibiting Linear Sb Chains and Fragments of
 the TiSb Structure
;
_journal_name_full 'Journal of the American Chemical Society'
_journal_page_first 853
_journal_page_last 860
_journal_paper_doi 10.1021/ja993423d
_journal_volume 122
_journal_year 2000
_chemical_formula_sum 'Sb7 Ti3.34 Zr3.66'
_chemical_formula_weight 1346.75
_chemical_name_systematic
;
 ?
;
_space_group_IT_number 63
_symmetry_cell_setting 1
_symmetry_space_group_name_Hall '-C 2c 2'
_symmetry_space_group_name_H-M 'C m c m'
_atom_sites_solution_hydrogens geom
_atom_sites_solution_primary direct
_atom_sites_solution_secondary difmap
_audit_creation_method SHELXL
_cell_angle_alpha 90.00
_cell_angle_beta 90.00
_cell_angle_gamma 90.00
_cell_formula_units_Z 4
_cell_length_a 24.658(2)
_cell_length_b 8.5431(8)
_cell_length_c 5.6754(5)
_cell_measurement_temperature 293(2)
_cell_volume 1195.56(18)
_computing_structure_refinement 'SHELXL-93 (Sheldrick, 1993)'
_computing_structure_solution 'SHELXS-86 (Sheldrick, 1990)'
_diffrn_ambient_temperature 293(2)
_diffrn_radiation_monochromator graphite
_diffrn_radiation_source 'fine-focus sealed tube'
_diffrn_radiation_type MoK\a
_diffrn_radiation_wavelength 0.71073
_diffrn_reflns_av_R_equivalents 0.081
_diffrn_reflns_av_sigmaI/netI 0.074
_diffrn_reflns_limit_h_max 34
_diffrn_reflns_limit_h_min -34
_diffrn_reflns_limit_k_max 12
_diffrn_reflns_limit_k_min -12
_diffrn_reflns_limit_l_max 7
_diffrn_reflns_limit_l_min -7
_diffrn_reflns_number 6076
_diffrn_reflns_theta_max 30.26
_diffrn_reflns_theta_min 2.52
_exptl_absorpt_coefficient_mu 20.610
_exptl_absorpt_correction_T_max 0.84
_exptl_absorpt_correction_T_min 0.45
_exptl_absorpt_correction_type numerical
_exptl_crystal_density_diffrn 7.482
_exptl_crystal_F_000 2309
_refine_diff_density_max 3.303
_refine_diff_density_min -1.989
_refine_diff_density_rms 0.435
_refine_ls_extinction_coef 0.00000(2)
_refine_ls_extinction_expression Fc^*^=kFc[1+0.001xFc^2^\l^3^/sin(2\q)]^-1/4^
_refine_ls_extinction_method SHELXL
_refine_ls_goodness_of_fit_all 0.748
_refine_ls_goodness_of_fit_obs 0.914
_refine_ls_matrix_type full
_refine_ls_number_parameters 47
_refine_ls_number_reflns 962
_refine_ls_number_restraints 0
_refine_ls_restrained_S_all 0.748
_refine_ls_restrained_S_obs 0.914
_refine_ls_R_factor_all 0.0511
_refine_ls_R_factor_obs 0.0293
_refine_ls_shift/esd_max -4.957
_refine_ls_shift/esd_mean 0.106
_refine_ls_structure_factor_coef Fsqd
_refine_ls_weighting_details 'w=1/[\s^2^(Fo^2^)+(0.0273P)^2^+0.0000P] where P=(Fo^2^+2Fc^2^)/3'
_refine_ls_weighting_scheme calc
_refine_ls_wR_factor_all 0.0569
_refine_ls_wR_factor_obs 0.0550
_reflns_number_observed 616
_reflns_number_total 962
_reflns_observed_criterion >2sigma(I)
_cod_data_source_file ja993423d_2.cif
_cod_data_source_block Zr3.3Ti3.7Sb7
_cod_depositor_comments
;
The following automatic conversions were performed:

'_refine_ls_weighting_scheme' value 'calc
w=1/[\s^2^(Fo^2^)+(0.0273P)^2^+0.0000P] where P=(Fo^2^+2Fc^2^)/3' was
changed to 'calc'. New tag '_refine_ls_weighting_details' was
created. The value of the new tag was set to
'w=1/[\s^2^(Fo^2^)+(0.0273P)^2^+0.0000P] where P=(Fo^2^+2Fc^2^)/3'.

Automatic conversion script
Id: cif_fix_values 3143 2015-03-26 13:38:13Z robertas 
;
_cod_original_cell_volume 1195.6(2)
_cod_database_code 4115914

loop_
_symmetry_equiv_pos_as_xyz
'x, y, z'
'-x, -y, z+1/2'
'-x, y, -z+1/2'
'x, -y, -z'
'x+1/2, y+1/2, z'
'-x+1/2, -y+1/2, z+1/2'
'-x+1/2, y+1/2, -z+1/2'
'x+1/2, -y+1/2, -z'
'-x, -y, -z'
'x, y, -z-1/2'
'x, -y, z-1/2'
'-x, y, z'
'-x+1/2, -y+1/2, -z'
'x+1/2, y+1/2, -z-1/2'
'x+1/2, -y+1/2, z-1/2'
'-x+1/2, y+1/2, z'

loop_
_atom_site_aniso_label
_atom_site_aniso_U_11
_atom_site_aniso_U_22
_atom_site_aniso_U_33
_atom_site_aniso_U_23
_atom_site_aniso_U_13
_atom_site_aniso_U_12
Sb1 0.0107(6) 0.0074(5) 0.0065(6) 0.000 0.000 0.000
Sb2 0.0102(4) 0.0091(4) 0.0077(4) 0.000 0.000 0.0024(3)
Sb3 0.0107(4) 0.0079(4) 0.0073(4) 0.000 0.000 -0.0018(3)
Sb4 0.0172(4) 0.0086(4) 0.0138(5) -0.0005(4) 0.000 0.000
Zr1 0.0094(8) 0.0066(7) 0.0059(8) 0.000 0.000 0.000
Zr2 0.0121(8) 0.0051(7) 0.0090(8) 0.000 0.000 -0.0028(5)
Zr3 0.0092(9) 0.0045(8) 0.0080(8) 0.000 0.000 -0.0010(5)
Zr4 0.0084(11) 0.0061(10) 0.0058(11) -0.0018(8) 0.000 0.000
Ti2 0.0121(8) 0.0051(7) 0.0090(8) 0.000 0.000 -0.0028(5)
Ti3 0.0092(9) 0.0045(8) 0.0080(8) 0.000 0.000 -0.0010(5)
Ti4 0.0084(11) 0.0061(10) 0.0058(11) -0.0018(8) 0.000 0.000

loop_
_atom_site_label
_atom_site_type_symbol
_atom_site_fract_x
_atom_site_fract_y
_atom_site_fract_z
_atom_site_U_iso_or_equiv
_atom_site_thermal_displace_type
_atom_site_occupancy
_atom_site_calc_flag
_atom_site_refinement_flags
Sb1 Sb 0.5000 0.38737(14) 0.2500 0.0082(2) Uani 1 d S
Sb2 Sb 0.61089(4) 0.61243(10) 0.2500 0.0090(2) Uani 1 d S
Sb3 Sb 0.27906(4) 0.20002(10) 0.2500 0.0086(2) Uani 1 d S
Sb4 Sb 0.57012(4) 1.0000 0.0000 0.0132(2) Uani 1 d S
Zr1 Zr 0.5000 0.7444(2) 0.2500 0.0073(3) Uani 1 d S
Zr2 Zr 0.67739(6) 0.8883(2) 0.2500 0.0087(5) Uani 0.711(15) d SP
Zr3 Zr 0.39060(7) 0.2690(2) 0.2500 0.0073(5) Uani 0.522(15) d SP
Zr4 Zr 0.70368(7) 0.5000 0.0000 0.0068(7) Uani 0.101(15) d SP
Ti2 Ti 0.67739(6) 0.8883(2) 0.2500 0.0087(5) Uani 0.289(15) d SP
Ti3 Ti 0.39060(7) 0.2690(2) 0.2500 0.0073(5) Uani 0.478(15) d SP
Ti4 Ti 0.70368(7) 0.5000 0.0000 0.0068(7) Uani 0.899(15) d SP

loop_
_atom_type_symbol
_atom_type_description
_atom_type_scat_dispersion_real
_atom_type_scat_dispersion_imag
_atom_type_scat_source
Ti Ti 0.2776 0.4457 'International Tables Vol C Tables 4.2.6.8 and 6.1.1.4'
Zr Zr -2.9673 0.5597 'International Tables Vol C Tables 4.2.6.8 and 6.1.1.4'
Sb Sb -0.5866 1.5461 'International Tables Vol C Tables 4.2.6.8 and 6.1.1.4'

loop_
_geom_angle_atom_site_label_1
_geom_angle_atom_site_label_2
_geom_angle_atom_site_label_3
_geom_angle
_geom_angle_site_symmetry_1
_geom_angle_site_symmetry_3
Ti3 Sb1 Zr3 0.00(6) 3_655 3_655
Ti3 Sb1 Zr3 138.90(7) 3_655 .
Zr3 Sb1 Zr3 138.90(7) 3_655 .
Ti3 Sb1 Ti3 138.90(7) 3_655 .
Zr3 Sb1 Ti3 138.90(7) 3_655 .
Zr3 Sb1 Ti3 0.00(6) . .
Ti3 Sb1 Zr1 110.55(4) 3_655 .
Zr3 Sb1 Zr1 110.55(4) 3_655 .
Zr3 Sb1 Zr1 110.55(4) . .
Ti3 Sb1 Zr1 110.55(4) . .
Ti3 Sb1 Zr1 82.56(2) 3_655 9_665
Zr3 Sb1 Zr1 82.56(2) 3_655 9_665
Zr3 Sb1 Zr1 82.56(2) . 9_665
Ti3 Sb1 Zr1 82.56(2) . 9_665
Zr1 Sb1 Zr1 111.63(4) . 9_665
Ti3 Sb1 Zr1 82.56(2) 3_655 9_666
Zr3 Sb1 Zr1 82.56(2) 3_655 9_666
Zr3 Sb1 Zr1 82.56(2) . 9_666
Ti3 Sb1 Zr1 82.56(2) . 9_666
Zr1 Sb1 Zr1 111.63(4) . 9_666
Zr1 Sb1 Zr1 136.74(7) 9_665 9_666
Ti4 Sb2 Zr4 0.00(4) 10_556 10_556
Ti4 Sb2 Ti4 59.52(4) 10_556 .
Zr4 Sb2 Ti4 59.52(4) 10_556 .
Ti4 Sb2 Zr4 59.52(4) 10_556 .
Zr4 Sb2 Zr4 59.52(4) 10_556 .
Ti4 Sb2 Zr4 0.00(4) . .
Ti4 Sb2 Zr2 79.55(4) 10_556 .
Zr4 Sb2 Zr2 79.55(4) 10_556 .
Ti4 Sb2 Zr2 79.55(4) . .
Zr4 Sb2 Zr2 79.55(4) . .
Ti4 Sb2 Ti2 79.55(4) 10_556 .
Zr4 Sb2 Ti2 79.55(4) 10_556 .
Ti4 Sb2 Ti2 79.55(4) . .
Zr4 Sb2 Ti2 79.55(4) . .
Zr2 Sb2 Ti2 0.00(5) . .
Ti4 Sb2 Ti3 70.97(4) 10_556 3_655
Zr4 Sb2 Ti3 70.97(4) 10_556 3_655
Ti4 Sb2 Ti3 70.97(4) . 3_655
Zr4 Sb2 Ti3 70.97(4) . 3_655
Zr2 Sb2 Ti3 145.88(6) . 3_655
Ti2 Sb2 Ti3 145.88(6) . 3_655
Ti4 Sb2 Zr3 70.97(4) 10_556 3_655
Zr4 Sb2 Zr3 70.97(4) 10_556 3_655
Ti4 Sb2 Zr3 70.97(4) . 3_655
Zr4 Sb2 Zr3 70.97(4) . 3_655
Zr2 Sb2 Zr3 145.88(6) . 3_655
Ti2 Sb2 Zr3 145.88(6) . 3_655
Ti3 Sb2 Zr3 0.00(6) 3_655 3_655
Ti4 Sb2 Zr1 150.24(2) 10_556 .
Zr4 Sb2 Zr1 150.24(2) 10_556 .
Ti4 Sb2 Zr1 150.24(2) . .
Zr4 Sb2 Zr1 150.24(2) . .
Zr2 Sb2 Zr1 102.43(5) . .
Ti2 Sb2 Zr1 102.43(5) . .
Ti3 Sb2 Zr1 111.69(5) 3_655 .
Zr3 Sb2 Zr1 111.69(5) 3_655 .
Ti4 Sb2 Zr3 69.83(4) 10_556 9_666
Zr4 Sb2 Zr3 69.83(4) 10_556 9_666
Ti4 Sb2 Zr3 126.16(5) . 9_666
Zr4 Sb2 Zr3 126.16(5) . 9_666
Zr2 Sb2 Zr3 74.39(3) . 9_666
Ti2 Sb2 Zr3 74.39(3) . 9_666
Ti3 Sb2 Zr3 109.64(3) 3_655 9_666
Zr3 Sb2 Zr3 109.64(3) 3_655 9_666
Zr1 Sb2 Zr3 81.99(4) . 9_666
Ti4 Sb2 Ti3 69.83(4) 10_556 9_666
Zr4 Sb2 Ti3 69.83(4) 10_556 9_666
Ti4 Sb2 Ti3 126.16(5) . 9_666
Zr4 Sb2 Ti3 126.16(5) . 9_666
Zr2 Sb2 Ti3 74.39(3) . 9_666
Ti2 Sb2 Ti3 74.39(3) . 9_666
Ti3 Sb2 Ti3 109.64(3) 3_655 9_666
Zr3 Sb2 Ti3 109.64(3) 3_655 9_666
Zr1 Sb2 Ti3 81.99(4) . 9_666
Zr3 Sb2 Ti3 0.00(8) 9_666 9_666
Ti4 Sb2 Zr3 126.16(5) 10_556 9_665
Zr4 Sb2 Zr3 126.16(5) 10_556 9_665
Ti4 Sb2 Zr3 69.83(4) . 9_665
Zr4 Sb2 Zr3 69.83(4) . 9_665
Zr2 Sb2 Zr3 74.39(3) . 9_665
Ti2 Sb2 Zr3 74.39(3) . 9_665
Ti3 Sb2 Zr3 109.64(3) 3_655 9_665
Zr3 Sb2 Zr3 109.64(3) 3_655 9_665
Zr1 Sb2 Zr3 81.99(4) . 9_665
Zr3 Sb2 Zr3 140.68(6) 9_666 9_665
Ti3 Sb2 Zr3 140.68(6) 9_666 9_665
Ti4 Sb2 Ti3 126.16(5) 10_556 9_665
Zr4 Sb2 Ti3 126.16(5) 10_556 9_665
Ti4 Sb2 Ti3 69.83(4) . 9_665
Zr4 Sb2 Ti3 69.83(4) . 9_665
Zr2 Sb2 Ti3 74.39(3) . 9_665
Ti2 Sb2 Ti3 74.39(3) . 9_665
Ti3 Sb2 Ti3 109.64(3) 3_655 9_665
Zr3 Sb2 Ti3 109.64(3) 3_655 9_665
Zr1 Sb2 Ti3 81.99(4) . 9_665
Zr3 Sb2 Ti3 140.68(6) 9_666 9_665
Ti3 Sb2 Ti3 140.68(6) 9_666 9_665
Zr3 Sb2 Ti3 0.00(8) 9_665 9_665
Ti3 Sb3 Zr3 0.00(6) . .
Ti3 Sb3 Ti2 80.13(5) . 3_645
Zr3 Sb3 Ti2 80.13(5) . 3_645
Ti3 Sb3 Zr2 80.13(5) . 3_645
Zr3 Sb3 Zr2 80.13(5) . 3_645
Ti2 Sb3 Zr2 0.00(6) 3_645 3_645
Ti3 Sb3 Ti4 138.69(4) . 5_445
Zr3 Sb3 Ti4 138.69(4) . 5_445
Ti2 Sb3 Ti4 72.11(4) 3_645 5_445
Zr2 Sb3 Ti4 72.11(4) 3_645 5_445
Ti3 Sb3 Zr4 138.69(4) . 5_445
Zr3 Sb3 Zr4 138.69(4) . 5_445
Ti2 Sb3 Zr4 72.11(4) 3_645 5_445
Zr2 Sb3 Zr4 72.11(4) 3_645 5_445
Ti4 Sb3 Zr4 0.00(6) 5_445 5_445
Ti3 Sb3 Ti4 138.69(4) . 14_446
Zr3 Sb3 Ti4 138.69(4) . 14_446
Ti2 Sb3 Ti4 72.11(4) 3_645 14_446
Zr2 Sb3 Ti4 72.11(4) 3_645 14_446
Ti4 Sb3 Ti4 58.67(3) 5_445 14_446
Zr4 Sb3 Ti4 58.67(3) 5_445 14_446
Ti3 Sb3 Zr4 138.69(4) . 14_446
Zr3 Sb3 Zr4 138.69(4) . 14_446
Ti2 Sb3 Zr4 72.11(4) 3_645 14_446
Zr2 Sb3 Zr4 72.11(4) 3_645 14_446
Ti4 Sb3 Zr4 58.67(3) 5_445 14_446
Zr4 Sb3 Zr4 58.67(3) 5_445 14_446
Ti4 Sb3 Zr4 0.00(6) 14_446 14_446
Ti3 Sb3 Ti4 71.22(5) . 2_665
Zr3 Sb3 Ti4 71.22(5) . 2_665
Ti2 Sb3 Ti4 138.52(4) 3_645 2_665
Zr2 Sb3 Ti4 138.52(4) 3_645 2_665
Ti4 Sb3 Ti4 146.92(3) 5_445 2_665
Zr4 Sb3 Ti4 146.92(3) 5_445 2_665
Ti4 Sb3 Ti4 111.61(2) 14_446 2_665
Zr4 Sb3 Ti4 111.61(2) 14_446 2_665
Ti3 Sb3 Zr4 71.22(5) . 2_665
Zr3 Sb3 Zr4 71.22(5) . 2_665
Ti2 Sb3 Zr4 138.52(4) 3_645 2_665
Zr2 Sb3 Zr4 138.52(4) 3_645 2_665
Ti4 Sb3 Zr4 146.92(3) 5_445 2_665
Zr4 Sb3 Zr4 146.92(3) 5_445 2_665
Ti4 Sb3 Zr4 111.61(2) 14_446 2_665
Zr4 Sb3 Zr4 111.61(2) 14_446 2_665
Ti4 Sb3 Zr4 0.00(7) 2_665 2_665
Ti3 Sb3 Ti4 71.22(5) . 9_665
Zr3 Sb3 Ti4 71.22(5) . 9_665
Ti2 Sb3 Ti4 138.52(4) 3_645 9_665
Zr2 Sb3 Ti4 138.52(4) 3_645 9_665
Ti4 Sb3 Ti4 111.61(2) 5_445 9_665
Zr4 Sb3 Ti4 111.61(2) 5_445 9_665
Ti4 Sb3 Ti4 146.92(3) 14_446 9_665
Zr4 Sb3 Ti4 146.92(3) 14_446 9_665
Ti4 Sb3 Ti4 57.28(2) 2_665 9_665
Zr4 Sb3 Ti4 57.28(2) 2_665 9_665
Ti3 Sb3 Zr4 71.22(5) . 9_665
Zr3 Sb3 Zr4 71.22(5) . 9_665
Ti2 Sb3 Zr4 138.52(4) 3_645 9_665
Zr2 Sb3 Zr4 138.52(4) 3_645 9_665
Ti4 Sb3 Zr4 111.61(2) 5_445 9_665
Zr4 Sb3 Zr4 111.61(2) 5_445 9_665
Ti4 Sb3 Zr4 146.92(3) 14_446 9_665
Zr4 Sb3 Zr4 146.92(3) 14_446 9_665
Ti4 Sb3 Zr4 57.28(2) 2_665 9_665
Zr4 Sb3 Zr4 57.28(2) 2_665 9_665
Ti4 Sb3 Zr4 0.00(7) 9_665 9_665
Ti3 Sb3 Zr2 135.22(5) . 5_445
Zr3 Sb3 Zr2 135.22(5) . 5_445
Ti2 Sb3 Zr2 144.65(5) 3_645 5_445
Zr2 Sb3 Zr2 144.65(5) 3_645 5_445
Ti4 Sb3 Zr2 77.20(4) 5_445 5_445
Zr4 Sb3 Zr2 77.20(4) 5_445 5_445
Ti4 Sb3 Zr2 77.20(4) 14_446 5_445
Zr4 Sb3 Zr2 77.20(4) 14_446 5_445
Ti4 Sb3 Zr2 69.73(4) 2_665 5_445
Zr4 Sb3 Zr2 69.73(4) 2_665 5_445
Ti4 Sb3 Zr2 69.73(4) 9_665 5_445
Zr4 Sb3 Zr2 69.73(4) 9_665 5_445
Ti3 Sb3 Ti2 135.22(5) . 5_445
Zr3 Sb3 Ti2 135.22(5) . 5_445
Ti2 Sb3 Ti2 144.65(5) 3_645 5_445
Zr2 Sb3 Ti2 144.65(5) 3_645 5_445
Ti4 Sb3 Ti2 77.20(4) 5_445 5_445
Zr4 Sb3 Ti2 77.20(4) 5_445 5_445
Ti4 Sb3 Ti2 77.20(4) 14_446 5_445
Zr4 Sb3 Ti2 77.20(4) 14_446 5_445
Ti4 Sb3 Ti2 69.73(4) 2_665 5_445
Zr4 Sb3 Ti2 69.73(4) 2_665 5_445
Ti4 Sb3 Ti2 69.73(4) 9_665 5_445
Zr4 Sb3 Ti2 69.73(4) 9_665 5_445
Zr2 Sb3 Ti2 0.00(5) 5_445 5_445
Ti3 Sb3 Zr2 73.42(3) . 9_666
Zr3 Sb3 Zr2 73.42(3) . 9_666
Ti2 Sb3 Zr2 69.37(3) 3_645 9_666
Zr2 Sb3 Zr2 69.37(3) 3_645 9_666
Ti4 Sb3 Zr2 121.51(4) 5_445 9_666
Zr4 Sb3 Zr2 121.51(4) 5_445 9_666
Ti4 Sb3 Zr2 68.49(4) 14_446 9_666
Zr4 Sb3 Zr2 68.49(4) 14_446 9_666
Ti4 Sb3 Zr2 74.01(3) 2_665 9_666
Zr4 Sb3 Zr2 74.01(3) 2_665 9_666
Ti4 Sb3 Zr2 126.49(4) 9_665 9_666
Zr4 Sb3 Zr2 126.49(4) 9_665 9_666
Zr2 Sb3 Zr2 114.80(3) 5_445 9_666
Ti2 Sb3 Zr2 114.80(3) 5_445 9_666
Ti3 Sb3 Ti2 73.42(3) . 9_666
Zr3 Sb3 Ti2 73.42(3) . 9_666
Ti2 Sb3 Ti2 69.37(3) 3_645 9_666
Zr2 Sb3 Ti2 69.37(3) 3_645 9_666
Ti4 Sb3 Ti2 121.51(4) 5_445 9_666
Zr4 Sb3 Ti2 121.51(4) 5_445 9_666
Ti4 Sb3 Ti2 68.49(4) 14_446 9_666
Zr4 Sb3 Ti2 68.49(4) 14_446 9_666
Ti4 Sb3 Ti2 74.01(3) 2_665 9_666
Zr4 Sb3 Ti2 74.01(3) 2_665 9_666
Ti4 Sb3 Ti2 126.49(4) 9_665 9_666
Zr4 Sb3 Ti2 126.49(4) 9_665 9_666
Zr2 Sb3 Ti2 114.80(3) 5_445 9_666
Ti2 Sb3 Ti2 114.80(3) 5_445 9_666
Zr2 Sb3 Ti2 0.00(7) 9_666 9_666
Ti3 Sb3 Zr2 73.42(3) . 9_665
Zr3 Sb3 Zr2 73.42(3) . 9_665
Ti2 Sb3 Zr2 69.37(3) 3_645 9_665
Zr2 Sb3 Zr2 69.37(3) 3_645 9_665
Ti4 Sb3 Zr2 68.49(4) 5_445 9_665
Zr4 Sb3 Zr2 68.49(4) 5_445 9_665
Ti4 Sb3 Zr2 121.51(4) 14_446 9_665
Zr4 Sb3 Zr2 121.51(4) 14_446 9_665
Ti4 Sb3 Zr2 126.49(4) 2_665 9_665
Zr4 Sb3 Zr2 126.49(4) 2_665 9_665
Ti4 Sb3 Zr2 74.01(3) 9_665 9_665
Zr4 Sb3 Zr2 74.01(3) 9_665 9_665
Zr2 Sb3 Zr2 114.80(3) 5_445 9_665
Ti2 Sb3 Zr2 114.80(3) 5_445 9_665
Zr2 Sb3 Zr2 130.36(6) 9_666 9_665
Ti2 Sb3 Zr2 130.36(6) 9_666 9_665
Ti3 Sb3 Ti2 73.42(3) . 9_665
Zr3 Sb3 Ti2 73.42(3) . 9_665
Ti2 Sb3 Ti2 69.37(3) 3_645 9_665
Zr2 Sb3 Ti2 69.37(3) 3_645 9_665
Ti4 Sb3 Ti2 68.49(4) 5_445 9_665
Zr4 Sb3 Ti2 68.49(4) 5_445 9_665
Ti4 Sb3 Ti2 121.51(4) 14_446 9_665
Zr4 Sb3 Ti2 121.51(4) 14_446 9_665
Ti4 Sb3 Ti2 126.49(4) 2_665 9_665
Zr4 Sb3 Ti2 126.49(4) 2_665 9_665
Ti4 Sb3 Ti2 74.01(3) 9_665 9_665
Zr4 Sb3 Ti2 74.01(3) 9_665 9_665
Zr2 Sb3 Ti2 114.80(3) 5_445 9_665
Ti2 Sb3 Ti2 114.80(3) 5_445 9_665
Zr2 Sb3 Ti2 130.36(6) 9_666 9_665
Ti2 Sb3 Ti2 130.36(6) 9_666 9_665
Zr2 Sb3 Ti2 0.00(7) 9_665 9_665
Ti3 Sb3 Sb3 111.80(3) . 13
Zr3 Sb3 Sb3 111.80(3) . 13
Ti2 Sb3 Sb3 113.79(3) 3_645 13
Zr2 Sb3 Sb3 113.79(3) 3_645 13
Ti4 Sb3 Sb3 56.72(2) 5_445 13
Zr4 Sb3 Sb3 56.72(2) 5_445 13
Ti4 Sb3 Sb3 107.22(4) 14_446 13
Zr4 Sb3 Sb3 107.22(4) 14_446 13
Ti4 Sb3 Sb3 104.55(4) 2_665 13
Zr4 Sb3 Sb3 104.55(4) 2_665 13
Ti4 Sb3 Sb3 54.89(3) 9_665 13
Zr4 Sb3 Sb3 54.89(3) 9_665 13
Zr2 Sb3 Sb3 59.57(3) 5_445 13
Ti2 Sb3 Sb3 59.57(3) 5_445 13
Zr2 Sb3 Sb3 174.03(5) 9_666 13
Ti2 Sb3 Sb3 174.03(5) 9_666 13
Zr2 Sb3 Sb3 55.23(3) 9_665 13
Ti2 Sb3 Sb3 55.23(3) 9_665 13
Ti3 Sb3 Sb3 111.80(3) . 13_556
Zr3 Sb3 Sb3 111.80(3) . 13_556
Ti2 Sb3 Sb3 113.79(3) 3_645 13_556
Zr2 Sb3 Sb3 113.79(3) 3_645 13_556
Ti4 Sb3 Sb3 107.22(4) 5_445 13_556
Zr4 Sb3 Sb3 107.22(4) 5_445 13_556
Ti4 Sb3 Sb3 56.72(2) 14_446 13_556
Zr4 Sb3 Sb3 56.72(2) 14_446 13_556
Ti4 Sb3 Sb3 54.89(3) 2_665 13_556
Zr4 Sb3 Sb3 54.89(3) 2_665 13_556
Ti4 Sb3 Sb3 104.55(4) 9_665 13_556
Zr4 Sb3 Sb3 104.55(4) 9_665 13_556
Zr2 Sb3 Sb3 59.57(3) 5_445 13_556
Ti2 Sb3 Sb3 59.57(3) 5_445 13_556
Zr2 Sb3 Sb3 55.23(3) 9_666 13_556
Ti2 Sb3 Sb3 55.23(3) 9_666 13_556
Zr2 Sb3 Sb3 174.03(5) 9_665 13_556
Ti2 Sb3 Sb3 174.03(5) 9_665 13_556
Sb3 Sb3 Sb3 119.10(5) 13 13_556
Sb4 Sb4 Sb4 180.00(7) 10_556 10
Sb4 Sb4 Ti3 60.362(15) 10_556 3_665
Sb4 Sb4 Ti3 119.64(2) 10 3_665
Sb4 Sb4 Ti3 119.638(15) 10_556 9_665
Sb4 Sb4 Ti3 60.36(2) 10 9_665
Ti3 Sb4 Ti3 140.54(7) 3_665 9_665
Sb4 Sb4 Zr3 60.362(15) 10_556 3_665
Sb4 Sb4 Zr3 119.64(2) 10 3_665
Ti3 Sb4 Zr3 0.00(7) 3_665 3_665
Ti3 Sb4 Zr3 140.54(7) 9_665 3_665
Sb4 Sb4 Zr3 119.638(15) 10_556 9_665
Sb4 Sb4 Zr3 60.36(2) 10 9_665
Ti3 Sb4 Zr3 140.54(7) 3_665 9_665
Ti3 Sb4 Zr3 0.00(7) 9_665 9_665
Zr3 Sb4 Zr3 140.54(7) 3_665 9_665
Sb4 Sb4 Zr1 63.008(12) 10_556 .
Sb4 Sb4 Zr1 116.992(12) 10 .
Ti3 Sb4 Zr1 121.45(2) 3_665 .
Ti3 Sb4 Zr1 81.47(3) 9_665 .
Zr3 Sb4 Zr1 121.45(2) 3_665 .
Zr3 Sb4 Zr1 81.47(3) 9_665 .
Sb4 Sb4 Zr1 116.992(12) 10_556 9_675
Sb4 Sb4 Zr1 63.008(12) 10 9_675
Ti3 Sb4 Zr1 81.47(3) 3_665 9_675
Ti3 Sb4 Zr1 121.45(2) 9_665 9_675
Zr3 Sb4 Zr1 81.47(3) 3_665 9_675
Zr3 Sb4 Zr1 121.45(2) 9_665 9_675
Zr1 Sb4 Zr1 112.84(4) . 9_675
Sb4 Sb4 Ti2 116.775(13) 10_556 11_575
Sb4 Sb4 Ti2 63.225(13) 10 11_575
Ti3 Sb4 Ti2 72.34(3) 3_665 11_575
Ti3 Sb4 Ti2 74.71(4) 9_665 11_575
Zr3 Sb4 Ti2 72.34(3) 3_665 11_575
Zr3 Sb4 Ti2 74.71(4) 9_665 11_575
Zr1 Sb4 Ti2 151.72(4) . 11_575
Zr1 Sb4 Ti2 92.78(2) 9_675 11_575
Sb4 Sb4 Zr2 116.775(13) 10_556 11_575
Sb4 Sb4 Zr2 63.225(13) 10 11_575
Ti3 Sb4 Zr2 72.34(3) 3_665 11_575
Ti3 Sb4 Zr2 74.71(4) 9_665 11_575
Zr3 Sb4 Zr2 72.34(3) 3_665 11_575
Zr3 Sb4 Zr2 74.71(4) 9_665 11_575
Zr1 Sb4 Zr2 151.72(4) . 11_575
Zr1 Sb4 Zr2 92.78(2) 9_675 11_575
Ti2 Sb4 Zr2 0.00(5) 11_575 11_575
Sb4 Sb4 Ti2 63.225(13) 10_556 .
Sb4 Sb4 Ti2 116.775(13) 10 .
Ti3 Sb4 Ti2 74.71(4) 3_665 .
Ti3 Sb4 Ti2 72.34(3) 9_665 .
Zr3 Sb4 Ti2 74.71(4) 3_665 .
Zr3 Sb4 Ti2 72.34(3) 9_665 .
Zr1 Sb4 Ti2 92.78(2) . .
Zr1 Sb4 Ti2 151.72(4) 9_675 .
Ti2 Sb4 Ti2 65.76(4) 11_575 .
Zr2 Sb4 Ti2 65.76(4) 11_575 .
Sb4 Sb4 Zr2 63.225(13) 10_556 .
Sb4 Sb4 Zr2 116.775(13) 10 .
Ti3 Sb4 Zr2 74.71(4) 3_665 .
Ti3 Sb4 Zr2 72.34(3) 9_665 .
Zr3 Sb4 Zr2 74.71(4) 3_665 .
Zr3 Sb4 Zr2 72.34(3) 9_665 .
Zr1 Sb4 Zr2 92.78(2) . .
Zr1 Sb4 Zr2 151.72(4) 9_675 .
Ti2 Sb4 Zr2 65.76(4) 11_575 .
Zr2 Sb4 Zr2 65.76(4) 11_575 .
Ti2 Sb4 Zr2 0.00(5) . .
Sb2 Zr1 Sb2 135.20(7) . 3_655
Sb2 Zr1 Sb1 67.60(3) . .
Sb2 Zr1 Sb1 67.60(3) 3_655 .
Sb2 Zr1 Sb1 81.92(2) . 9_665
Sb2 Zr1 Sb1 81.92(2) 3_655 9_665
Sb1 Zr1 Sb1 68.37(4) . 9_665
Sb2 Zr1 Sb1 81.92(2) . 9_666
Sb2 Zr1 Sb1 81.92(2) 3_655 9_666
Sb1 Zr1 Sb1 68.37(4) . 9_666
Sb1 Zr1 Sb1 136.74(7) 9_665 9_666
Sb2 Zr1 Sb4 75.81(2) . 10_556
Sb2 Zr1 Sb4 141.04(3) 3_655 10_556
Sb1 Zr1 Sb4 134.32(2) . 10_556
Sb1 Zr1 Sb4 132.80(3) 9_665 10_556
Sb1 Zr1 Sb4 80.54(2) 9_666 10_556
Sb2 Zr1 Sb4 75.81(2) . .
Sb2 Zr1 Sb4 141.04(3) 3_655 .
Sb1 Zr1 Sb4 134.32(2) . .
Sb1 Zr1 Sb4 80.54(2) 9_665 .
Sb1 Zr1 Sb4 132.80(3) 9_666 .
Sb4 Zr1 Sb4 53.98(2) 10_556 .
Sb2 Zr1 Sb4 141.04(3) . 2_675
Sb2 Zr1 Sb4 75.81(2) 3_655 2_675
Sb1 Zr1 Sb4 134.32(2) . 2_675
Sb1 Zr1 Sb4 132.80(3) 9_665 2_675
Sb1 Zr1 Sb4 80.54(2) 9_666 2_675
Sb4 Zr1 Sb4 67.16(4) 10_556 2_675
Sb4 Zr1 Sb4 91.37(5) . 2_675
Sb2 Zr1 Sb4 141.04(3) . 9_675
Sb2 Zr1 Sb4 75.81(2) 3_655 9_675
Sb1 Zr1 Sb4 134.32(2) . 9_675
Sb1 Zr1 Sb4 80.54(2) 9_665 9_675
Sb1 Zr1 Sb4 132.80(3) 9_666 9_675
Sb4 Zr1 Sb4 91.37(5) 10_556 9_675
Sb4 Zr1 Sb4 67.16(4) . 9_675
Sb4 Zr1 Sb4 53.98(2) 2_675 9_675
Sb2 Zr2 Sb3 167.13(6) . 3_665
Sb2 Zr2 Sb3 92.14(4) . 5
Sb3 Zr2 Sb3 100.72(4) 3_665 5
Sb2 Zr2 Sb3 89.89(3) . 9_666
Sb3 Zr2 Sb3 95.47(4) 3_665 9_666
Sb3 Zr2 Sb3 65.20(3) 5 9_666
Sb2 Zr2 Sb3 89.89(3) . 9_665
Sb3 Zr2 Sb3 95.47(4) 3_665 9_665
Sb3 Zr2 Sb3 65.20(3) 5 9_665
Sb3 Zr2 Sb3 130.36(6) 9_666 9_665
Sb2 Zr2 Sb4 76.64(4) . .
Sb3 Zr2 Sb4 91.90(4) 3_665 .
Sb3 Zr2 Sb4 150.51(2) 5 .
Sb3 Zr2 Sb4 140.39(4) 9_666 .
Sb3 Zr2 Sb4 87.29(2) 9_665 .
Sb2 Zr2 Sb4 76.64(4) . 10_556
Sb3 Zr2 Sb4 91.90(4) 3_665 10_556
Sb3 Zr2 Sb4 150.51(2) 5 10_556
Sb3 Zr2 Sb4 87.29(2) 9_666 10_556
Sb3 Zr2 Sb4 140.39(4) 9_665 10_556
Sb4 Zr2 Sb4 53.55(3) . 10_556
Sb2 Zr2 Ti4 136.40(4) . 6_665
Sb3 Zr2 Ti4 54.28(3) 3_665 6_665
Sb3 Zr2 Ti4 54.88(3) 5 6_665
Sb3 Zr2 Ti4 52.54(2) 9_666 6_665
Sb3 Zr2 Ti4 98.65(4) 9_665 6_665
Sb4 Zr2 Ti4 145.96(5) . 6_665
Sb4 Zr2 Ti4 116.88(3) 10_556 6_665
Sb2 Zr2 Zr4 136.40(4) . 6_665
Sb3 Zr2 Zr4 54.28(3) 3_665 6_665
Sb3 Zr2 Zr4 54.88(3) 5 6_665
Sb3 Zr2 Zr4 52.54(2) 9_666 6_665
Sb3 Zr2 Zr4 98.65(4) 9_665 6_665
Sb4 Zr2 Zr4 145.96(5) . 6_665
Sb4 Zr2 Zr4 116.88(3) 10_556 6_665
Ti4 Zr2 Zr4 0.00(3) 6_665 6_665
Sb2 Zr2 Ti4 136.40(4) . 13_665
Sb3 Zr2 Ti4 54.28(3) 3_665 13_665
Sb3 Zr2 Ti4 54.88(3) 5 13_665
Sb3 Zr2 Ti4 98.65(4) 9_666 13_665
Sb3 Zr2 Ti4 52.54(2) 9_665 13_665
Sb4 Zr2 Ti4 116.88(3) . 13_665
Sb4 Zr2 Ti4 145.96(5) 10_556 13_665
Ti4 Zr2 Ti4 49.41(3) 6_665 13_665
Zr4 Zr2 Ti4 49.41(3) 6_665 13_665
Sb2 Zr2 Zr4 136.40(4) . 13_665
Sb3 Zr2 Zr4 54.28(3) 3_665 13_665
Sb3 Zr2 Zr4 54.88(3) 5 13_665
Sb3 Zr2 Zr4 98.65(4) 9_666 13_665
Sb3 Zr2 Zr4 52.54(2) 9_665 13_665
Sb4 Zr2 Zr4 116.88(3) . 13_665
Sb4 Zr2 Zr4 145.96(5) 10_556 13_665
Ti4 Zr2 Zr4 49.41(3) 6_665 13_665
Zr4 Zr2 Zr4 49.41(3) 6_665 13_665
Ti4 Zr2 Zr4 0.00(3) 13_665 13_665
Sb2 Zr2 Zr2 117.26(2) . 11_576
Sb3 Zr2 Zr2 58.83(4) 3_665 11_576
Sb3 Zr2 Zr2 107.540(13) 5 11_576
Sb3 Zr2 Zr2 51.80(2) 9_666 11_576
Sb3 Zr2 Zr2 152.60(5) 9_665 11_576
Sb4 Zr2 Zr2 101.82(4) . 11_576
Sb4 Zr2 Zr2 57.12(2) 10_556 11_576
Ti4 Zr2 Zr2 59.76(2) 6_665 11_576
Zr4 Zr2 Zr2 59.76(2) 6_665 11_576
Ti4 Zr2 Zr2 100.95(3) 13_665 11_576
Zr4 Zr2 Zr2 100.95(3) 13_665 11_576
Sb2 Zr2 Ti2 117.26(2) . 11_576
Sb3 Zr2 Ti2 58.83(4) 3_665 11_576
Sb3 Zr2 Ti2 107.540(13) 5 11_576
Sb3 Zr2 Ti2 51.80(2) 9_666 11_576
Sb3 Zr2 Ti2 152.60(5) 9_665 11_576
Sb4 Zr2 Ti2 101.82(4) . 11_576
Sb4 Zr2 Ti2 57.12(2) 10_556 11_576
Ti4 Zr2 Ti2 59.76(2) 6_665 11_576
Zr4 Zr2 Ti2 59.76(2) 6_665 11_576
Ti4 Zr2 Ti2 100.95(3) 13_665 11_576
Zr4 Zr2 Ti2 100.95(3) 13_665 11_576
Zr2 Zr2 Ti2 0.00(6) 11_576 11_576
Sb2 Zr2 Ti2 117.26(2) . 11_575
Sb3 Zr2 Ti2 58.83(4) 3_665 11_575
Sb3 Zr2 Ti2 107.540(13) 5 11_575
Sb3 Zr2 Ti2 152.60(5) 9_666 11_575
Sb3 Zr2 Ti2 51.80(2) 9_665 11_575
Sb4 Zr2 Ti2 57.12(2) . 11_575
Sb4 Zr2 Ti2 101.82(4) 10_556 11_575
Ti4 Zr2 Ti2 100.95(3) 6_665 11_575
Zr4 Zr2 Ti2 100.95(3) 6_665 11_575
Ti4 Zr2 Ti2 59.76(2) 13_665 11_575
Zr4 Zr2 Ti2 59.76(2) 13_665 11_575
Zr2 Zr2 Ti2 112.16(7) 11_576 11_575
Ti2 Zr2 Ti2 112.16(7) 11_576 11_575
Sb2 Zr2 Zr2 117.26(2) . 11_575
Sb3 Zr2 Zr2 58.83(4) 3_665 11_575
Sb3 Zr2 Zr2 107.540(13) 5 11_575
Sb3 Zr2 Zr2 152.60(5) 9_666 11_575
Sb3 Zr2 Zr2 51.80(2) 9_665 11_575
Sb4 Zr2 Zr2 57.12(2) . 11_575
Sb4 Zr2 Zr2 101.82(4) 10_556 11_575
Ti4 Zr2 Zr2 100.95(3) 6_665 11_575
Zr4 Zr2 Zr2 100.95(3) 6_665 11_575
Ti4 Zr2 Zr2 59.76(2) 13_665 11_575
Zr4 Zr2 Zr2 59.76(2) 13_665 11_575
Zr2 Zr2 Zr2 112.16(7) 11_576 11_575
Ti2 Zr2 Zr2 112.16(7) 11_576 11_575
Ti2 Zr2 Zr2 0.00(6) 11_575 11_575
Sb2 Zr2 Zr3 54.63(3) . 9_665
Sb3 Zr2 Zr3 121.76(3) 3_665 9_665
Sb3 Zr2 Zr3 101.10(4) 5 9_665
Sb3 Zr2 Zr3 142.59(5) 9_666 9_665
Sb3 Zr2 Zr3 49.24(3) 9_665 9_665
Sb4 Zr2 Zr3 50.18(3) . 9_665
Sb4 Zr2 Zr3 94.47(4) 10_556 9_665
Ti4 Zr2 Zr3 147.81(4) 6_665 9_665
Zr4 Zr2 Zr3 147.81(4) 6_665 9_665
Ti4 Zr2 Zr3 100.36(3) 13_665 9_665
Zr4 Zr2 Zr3 100.36(3) 13_665 9_665
Zr2 Zr2 Zr3 150.72(4) 11_576 9_665
Ti2 Zr2 Zr3 150.72(4) 11_576 9_665
Ti2 Zr2 Zr3 63.20(3) 11_575 9_665
Zr2 Zr2 Zr3 63.20(3) 11_575 9_665
Sb2 Zr2 Zr3 54.63(3) . 9_666
Sb3 Zr2 Zr3 121.76(3) 3_665 9_666
Sb3 Zr2 Zr3 101.10(4) 5 9_666
Sb3 Zr2 Zr3 49.24(3) 9_666 9_666
Sb3 Zr2 Zr3 142.59(5) 9_665 9_666
Sb4 Zr2 Zr3 94.47(4) . 9_666
Sb4 Zr2 Zr3 50.18(3) 10_556 9_666
Ti4 Zr2 Zr3 100.36(3) 6_665 9_666
Zr4 Zr2 Zr3 100.36(3) 6_665 9_666
Ti4 Zr2 Zr3 147.81(4) 13_665 9_666
Zr4 Zr2 Zr3 147.81(4) 13_665 9_666
Zr2 Zr2 Zr3 63.20(3) 11_576 9_666
Ti2 Zr2 Zr3 63.20(3) 11_576 9_666
Ti2 Zr2 Zr3 150.72(4) 11_575 9_666
Zr2 Zr2 Zr3 150.72(4) 11_575 9_666
Zr3 Zr2 Zr3 105.74(5) 9_665 9_666
Sb2 Zr2 Zr3 117.90(5) . 3_665
Sb3 Zr2 Zr3 49.23(4) 3_665 3_665
Sb3 Zr2 Zr3 149.96(5) 5 3_665
Sb3 Zr2 Zr3 111.83(3) 9_666 3_665
Sb3 Zr2 Zr3 111.83(3) 9_665 3_665
Sb4 Zr2 Zr3 49.15(3) . 3_665
Sb4 Zr2 Zr3 49.15(3) 10_556 3_665
Ti4 Zr2 Zr3 98.40(4) 6_665 3_665
Zr4 Zr2 Zr3 98.40(4) 6_665 3_665
Ti4 Zr2 Zr3 98.40(4) 13_665 3_665
Zr4 Zr2 Zr3 98.40(4) 13_665 3_665
Zr2 Zr2 Zr3 60.26(4) 11_576 3_665
Ti2 Zr2 Zr3 60.26(4) 11_576 3_665
Ti2 Zr2 Zr3 60.26(4) 11_575 3_665
Zr2 Zr2 Zr3 60.26(4) 11_575 3_665
Zr3 Zr2 Zr3 96.88(5) 9_665 3_665
Zr3 Zr2 Zr3 96.88(5) 9_666 3_665
Sb2 Zr2 Zr4 50.07(3) . 10_556
Sb3 Zr2 Zr4 140.64(5) 3_665 10_556
Sb3 Zr2 Zr4 50.39(4) 5 10_556
Sb3 Zr2 Zr4 50.92(2) 9_666 10_556
Sb3 Zr2 Zr4 94.14(4) 9_665 10_556
Sb4 Zr2 Zr4 126.66(5) . 10_556
Sb4 Zr2 Zr4 104.38(3) 10_556 10_556
Ti4 Zr2 Zr4 86.55(3) 6_665 10_556
Zr4 Zr2 Zr4 86.55(3) 6_665 10_556
Ti4 Zr2 Zr4 105.27(4) 13_665 10_556
Zr4 Zr2 Zr4 105.27(4) 13_665 10_556
Zr2 Zr2 Zr4 100.59(3) 11_576 10_556
Ti2 Zr2 Zr4 100.59(3) 11_576 10_556
Ti2 Zr2 Zr4 145.71(4) 11_575 10_556
Zr2 Zr2 Zr4 145.71(4) 11_575 10_556
Zr3 Zr2 Zr4 92.88(4) 9_665 10_556
Zr3 Zr2 Zr4 55.46(3) 9_666 10_556
Zr3 Zr2 Zr4 152.30(3) 3_665 10_556
Sb2 Zr2 Zr4 50.07(3) . .
Sb3 Zr2 Zr4 140.64(5) 3_665 .
Sb3 Zr2 Zr4 50.39(4) 5 .
Sb3 Zr2 Zr4 94.14(4) 9_666 .
Sb3 Zr2 Zr4 50.92(2) 9_665 .
Sb4 Zr2 Zr4 104.38(3) . .
Sb4 Zr2 Zr4 126.66(5) 10_556 .
Ti4 Zr2 Zr4 105.27(4) 6_665 .
Zr4 Zr2 Zr4 105.27(4) 6_665 .
Ti4 Zr2 Zr4 86.55(3) 13_665 .
Zr4 Zr2 Zr4 86.55(3) 13_665 .
Zr2 Zr2 Zr4 145.71(4) 11_576 .
Ti2 Zr2 Zr4 145.71(4) 11_576 .
Ti2 Zr2 Zr4 100.59(3) 11_575 .
Zr2 Zr2 Zr4 100.59(3) 11_575 .
Zr3 Zr2 Zr4 55.46(3) 9_665 .
Zr3 Zr2 Zr4 92.88(4) 9_666 .
Zr3 Zr2 Zr4 152.30(3) 3_665 .
Zr4 Zr2 Zr4 45.54(2) 10_556 .
Sb3 Zr3 Sb4 99.34(5) . 9_665
Sb3 Zr3 Sb4 99.34(5) . 2_665
Sb4 Zr3 Sb4 59.28(3) 9_665 2_665
Sb3 Zr3 Sb1 171.54(6) . .
Sb4 Zr3 Sb1 88.00(5) 9_665 .
Sb4 Zr3 Sb1 88.00(5) 2_665 .
Sb3 Zr3 Sb2 101.38(6) . 3_655
Sb4 Zr3 Sb2 143.62(4) 9_665 3_655
Sb4 Zr3 Sb2 143.62(4) 2_665 3_655
Sb1 Zr3 Sb2 70.16(5) . 3_655
Sb3 Zr3 Sb2 93.36(4) . 9_666
Sb4 Zr3 Sb2 137.65(5) 9_665 9_666
Sb4 Zr3 Sb2 78.91(2) 2_665 9_666
Sb1 Zr3 Sb2 83.88(4) . 9_666
Sb2 Zr3 Sb2 70.35(3) 3_655 9_666
Sb3 Zr3 Sb2 93.36(4) . 9_665
Sb4 Zr3 Sb2 78.91(2) 9_665 9_665
Sb4 Zr3 Sb2 137.65(5) 2_665 9_665
Sb1 Zr3 Sb2 83.88(4) . 9_665
Sb2 Zr3 Sb2 70.35(3) 3_655 9_665
Sb2 Zr3 Sb2 140.68(6) 9_666 9_665
Sb3 Zr3 Ti4 56.43(4) . 9_665
Sb4 Zr3 Ti4 119.65(2) 9_665 9_665
Sb4 Zr3 Ti4 155.77(6) 2_665 9_665
Sb1 Zr3 Ti4 116.18(5) . 9_665
Sb2 Zr3 Ti4 53.46(3) 3_655 9_665
Sb2 Zr3 Ti4 101.05(4) 9_666 9_665
Sb2 Zr3 Ti4 52.92(3) 9_665 9_665
Sb3 Zr3 Zr4 56.43(4) . 9_665
Sb4 Zr3 Zr4 119.65(2) 9_665 9_665
Sb4 Zr3 Zr4 155.77(6) 2_665 9_665
Sb1 Zr3 Zr4 116.18(5) . 9_665
Sb2 Zr3 Zr4 53.46(3) 3_655 9_665
Sb2 Zr3 Zr4 101.05(4) 9_666 9_665
Sb2 Zr3 Zr4 52.92(3) 9_665 9_665
Ti4 Zr3 Zr4 0.00(4) 9_665 9_665
Sb3 Zr3 Ti4 56.43(4) . 2_665
Sb4 Zr3 Ti4 155.77(6) 9_665 2_665
Sb4 Zr3 Ti4 119.65(2) 2_665 2_665
Sb1 Zr3 Ti4 116.18(5) . 2_665
Sb2 Zr3 Ti4 53.46(3) 3_655 2_665
Sb2 Zr3 Ti4 52.92(3) 9_666 2_665
Sb2 Zr3 Ti4 101.05(4) 9_665 2_665
Ti4 Zr3 Ti4 49.90(3) 9_665 2_665
Zr4 Zr3 Ti4 49.90(3) 9_665 2_665
Sb3 Zr3 Zr4 56.43(4) . 2_665
Sb4 Zr3 Zr4 155.77(6) 9_665 2_665
Sb4 Zr3 Zr4 119.65(2) 2_665 2_665
Sb1 Zr3 Zr4 116.18(5) . 2_665
Sb2 Zr3 Zr4 53.46(3) 3_655 2_665
Sb2 Zr3 Zr4 52.92(3) 9_666 2_665
Sb2 Zr3 Zr4 101.05(4) 9_665 2_665
Ti4 Zr3 Zr4 49.90(3) 9_665 2_665
Zr4 Zr3 Zr4 49.90(3) 9_665 2_665
Ti4 Zr3 Zr4 0.00(4) 2_665 2_665
Sb3 Zr3 Zr2 57.34(3) . 9_665
Sb4 Zr3 Zr2 57.48(3) 9_665 9_665
Sb4 Zr3 Zr2 104.53(4) 2_665 9_665
Sb1 Zr3 Zr2 125.00(3) . 9_665
Sb2 Zr3 Zr2 111.82(4) 3_655 9_665
Sb2 Zr3 Zr2 150.69(6) 9_666 9_665
Sb2 Zr3 Zr2 50.98(3) 9_665 9_665
Ti4 Zr3 Zr2 63.87(3) 9_665 9_665
Zr4 Zr3 Zr2 63.87(3) 9_665 9_665
Ti4 Zr3 Zr2 103.43(5) 2_665 9_665
Zr4 Zr3 Zr2 103.43(5) 2_665 9_665
Sb3 Zr3 Zr2 57.34(3) . 9_666
Sb4 Zr3 Zr2 104.53(4) 9_665 9_666
Sb4 Zr3 Zr2 57.48(3) 2_665 9_666
Sb1 Zr3 Zr2 125.00(3) . 9_666
Sb2 Zr3 Zr2 111.82(4) 3_655 9_666
Sb2 Zr3 Zr2 50.98(3) 9_666 9_666
Sb2 Zr3 Zr2 150.69(6) 9_665 9_666
Ti4 Zr3 Zr2 103.43(5) 9_665 9_666
Zr4 Zr3 Zr2 103.43(5) 9_665 9_666
Ti4 Zr3 Zr2 63.87(3) 2_665 9_666
Zr4 Zr3 Zr2 63.87(3) 2_665 9_666
Zr2 Zr3 Zr2 105.74(5) 9_665 9_666
Sb3 Zr3 Zr2 50.64(4) . 3_645
Sb4 Zr3 Zr2 56.14(3) 9_665 3_645
Sb4 Zr3 Zr2 56.14(3) 2_665 3_645
Sb1 Zr3 Zr2 137.82(6) . 3_645
Sb2 Zr3 Zr2 152.02(7) 3_655 3_645
Sb2 Zr3 Zr2 107.06(3) 9_666 3_645
Sb2 Zr3 Zr2 107.06(3) 9_665 3_645
Ti4 Zr3 Zr2 101.82(5) 9_665 3_645
Zr4 Zr3 Zr2 101.82(5) 9_665 3_645
Ti4 Zr3 Zr2 101.82(5) 2_665 3_645
Zr4 Zr3 Zr2 101.82(5) 2_665 3_645
Zr2 Zr3 Zr2 56.54(3) 9_665 3_645
Zr2 Zr3 Zr2 56.54(3) 9_666 3_645
Ti4 Zr4 Ti4 180.00(15) 10_556 10
Ti4 Zr4 Zr4 0.00(7) 10_556 10_556
Ti4 Zr4 Zr4 180.00(15) 10 10_556
Ti4 Zr4 Zr4 180.00(15) 10_556 10
Ti4 Zr4 Zr4 0.00(7) 10 10
Zr4 Zr4 Zr4 180.00(15) 10_556 10
Ti4 Zr4 Sb2 119.76(2) 10_556 11_565
Ti4 Zr4 Sb2 60.24(2) 10 11_565
Zr4 Zr4 Sb2 119.76(2) 10_556 11_565
Zr4 Zr4 Sb2 60.24(2) 10 11_565
Ti4 Zr4 Sb2 60.24(2) 10_556 .
Ti4 Zr4 Sb2 119.76(2) 10 .
Zr4 Zr4 Sb2 60.24(2) 10_556 .
Zr4 Zr4 Sb2 119.76(2) 10 .
Sb2 Zr4 Sb2 73.65(5) 11_565 .
Ti4 Zr4 Sb3 60.67(2) 10_556 5
Ti4 Zr4 Sb3 119.33(2) 10 5
Zr4 Zr4 Sb3 60.67(2) 10_556 5
Zr4 Zr4 Sb3 119.33(2) 10 5
Sb2 Zr4 Sb3 162.77(4) 11_565 5
Sb2 Zr4 Sb3 94.15(2) . 5
Ti4 Zr4 Sb3 119.33(2) 10_556 15
Ti4 Zr4 Sb3 60.67(2) 10 15
Zr4 Zr4 Sb3 119.33(2) 10_556 15
Zr4 Zr4 Sb3 60.67(2) 10 15
Sb2 Zr4 Sb3 94.15(2) 11_565 15
Sb2 Zr4 Sb3 162.77(4) . 15
Sb3 Zr4 Sb3 100.15(6) 5 15
Ti4 Zr4 Sb3 61.358(9) 10_556 3_655
Ti4 Zr4 Sb3 118.642(9) 10 3_655
Zr4 Zr4 Sb3 61.358(9) 10_556 3_655
Zr4 Zr4 Sb3 118.642(9) 10 3_655
Sb2 Zr4 Sb3 93.56(3) 11_565 3_655
Sb2 Zr4 Sb3 99.68(3) . 3_655
Sb3 Zr4 Sb3 100.59(4) 5 3_655
Sb3 Zr4 Sb3 68.39(2) 15 3_655
Ti4 Zr4 Sb3 118.642(9) 10_556 9_665
Ti4 Zr4 Sb3 61.358(9) 10 9_665
Zr4 Zr4 Sb3 118.642(9) 10_556 9_665
Zr4 Zr4 Sb3 61.358(9) 10 9_665
Sb2 Zr4 Sb3 99.68(3) 11_565 9_665
Sb2 Zr4 Sb3 93.56(3) . 9_665
Sb3 Zr4 Sb3 68.39(2) 5 9_665
Sb3 Zr4 Sb3 100.59(4) 15 9_665
Sb3 Zr4 Sb3 163.46(8) 3_655 9_665
Ti4 Zr4 Ti3 65.05(2) 10_556 3_655
Ti4 Zr4 Ti3 114.95(2) 10 3_655
Zr4 Zr4 Ti3 65.05(2) 10_556 3_655
Zr4 Zr4 Ti3 114.95(2) 10 3_655
Sb2 Zr4 Ti3 57.25(3) 11_565 3_655
Sb2 Zr4 Ti3 55.56(4) . 3_655
Sb3 Zr4 Ti3 125.671(15) 5 3_655
Sb3 Zr4 Ti3 107.70(3) 15 3_655
Sb3 Zr4 Ti3 52.35(3) 3_655 3_655
Sb3 Zr4 Ti3 144.06(6) 9_665 3_655
Ti4 Zr4 Zr3 65.05(2) 10_556 3_655
Ti4 Zr4 Zr3 114.95(2) 10 3_655
Zr4 Zr4 Zr3 65.05(2) 10_556 3_655
Zr4 Zr4 Zr3 114.95(2) 10 3_655
Sb2 Zr4 Zr3 57.25(3) 11_565 3_655
Sb2 Zr4 Zr3 55.56(4) . 3_655
Sb3 Zr4 Zr3 125.671(15) 5 3_655
Sb3 Zr4 Zr3 107.70(3) 15 3_655
Sb3 Zr4 Zr3 52.35(3) 3_655 3_655
Sb3 Zr4 Zr3 144.06(6) 9_665 3_655
Ti3 Zr4 Zr3 0.00(6) 3_655 3_655
Ti4 Zr4 Zr3 114.95(2) 10_556 9_665
Ti4 Zr4 Zr3 65.05(2) 10 9_665
Zr4 Zr4 Zr3 114.95(2) 10_556 9_665
Zr4 Zr4 Zr3 65.05(2) 10 9_665
Sb2 Zr4 Zr3 55.56(4) 11_565 9_665
Sb2 Zr4 Zr3 57.25(3) . 9_665
Sb3 Zr4 Zr3 107.70(3) 5 9_665
Sb3 Zr4 Zr3 125.671(15) 15 9_665
Sb3 Zr4 Zr3 144.06(6) 3_655 9_665
Sb3 Zr4 Zr3 52.35(3) 9_665 9_665
Ti3 Zr4 Zr3 92.55(7) 3_655 9_665
Zr3 Zr4 Zr3 92.55(7) 3_655 9_665
Ti4 Zr4 Ti3 114.95(2) 10_556 9_665
Ti4 Zr4 Ti3 65.05(2) 10 9_665
Zr4 Zr4 Ti3 114.95(2) 10_556 9_665
Zr4 Zr4 Ti3 65.05(2) 10 9_665
Sb2 Zr4 Ti3 55.56(4) 11_565 9_665
Sb2 Zr4 Ti3 57.25(3) . 9_665
Sb3 Zr4 Ti3 107.70(3) 5 9_665
Sb3 Zr4 Ti3 125.671(15) 15 9_665
Sb3 Zr4 Ti3 144.06(6) 3_655 9_665
Sb3 Zr4 Ti3 52.35(3) 9_665 9_665
Ti3 Zr4 Ti3 92.55(7) 3_655 9_665
Zr3 Zr4 Ti3 92.55(7) 3_655 9_665
Zr3 Zr4 Ti3 0.00(6) 9_665 9_665
Ti4 Zr4 Zr2 65.29(2) 10_556 7_645
Ti4 Zr4 Zr2 114.71(2) 10 7_645
Zr4 Zr4 Zr2 65.29(2) 10_556 7_645
Zr4 Zr4 Zr2 114.71(2) 10 7_645
Sb2 Zr4 Zr2 143.56(3) 11_565 7_645
Sb2 Zr4 Zr2 125.34(2) . 7_645
Sb3 Zr4 Zr2 53.60(4) 5 7_645
Sb3 Zr4 Zr2 58.97(3) 15 7_645
Sb3 Zr4 Zr2 55.39(3) 3_655 7_645
Sb3 Zr4 Zr2 108.63(5) 9_665 7_645
Ti3 Zr4 Zr2 104.82(3) 3_655 7_645
Zr3 Zr4 Zr2 104.82(3) 3_655 7_645
Zr3 Zr4 Zr2 159.78(5) 9_665 7_645
Ti3 Zr4 Zr2 159.78(5) 9_665 7_645
Ti4 Zr4 Ti2 65.29(2) 10_556 7_645
Ti4 Zr4 Ti2 114.71(2) 10 7_645
Zr4 Zr4 Ti2 65.29(2) 10_556 7_645
Zr4 Zr4 Ti2 114.71(2) 10 7_645
Sb2 Zr4 Ti2 143.56(3) 11_565 7_645
Sb2 Zr4 Ti2 125.34(2) . 7_645
Sb3 Zr4 Ti2 53.60(4) 5 7_645
Sb3 Zr4 Ti2 58.97(3) 15 7_645
Sb3 Zr4 Ti2 55.39(3) 3_655 7_645
Sb3 Zr4 Ti2 108.63(5) 9_665 7_645
Ti3 Zr4 Ti2 104.82(3) 3_655 7_645
Zr3 Zr4 Ti2 104.82(3) 3_655 7_645
Zr3 Zr4 Ti2 159.78(5) 9_665 7_645
Ti3 Zr4 Ti2 159.78(5) 9_665 7_645
Zr2 Zr4 Ti2 0.00(5) 7_645 7_645
Ti4 Zr4 Ti2 114.71(2) 10_556 13_665
Ti4 Zr4 Ti2 65.29(2) 10 13_665
Zr4 Zr4 Ti2 114.71(2) 10_556 13_665
Zr4 Zr4 Ti2 65.29(2) 10 13_665
Sb2 Zr4 Ti2 125.34(2) 11_565 13_665
Sb2 Zr4 Ti2 143.56(3) . 13_665
Sb3 Zr4 Ti2 58.97(3) 5 13_665
Sb3 Zr4 Ti2 53.60(4) 15 13_665
Sb3 Zr4 Ti2 108.63(5) 3_655 13_665
Sb3 Zr4 Ti2 55.39(3) 9_665 13_665
Ti3 Zr4 Ti2 159.78(5) 3_655 13_665
Zr3 Zr4 Ti2 159.78(5) 3_655 13_665
Zr3 Zr4 Ti2 104.82(3) 9_665 13_665
Ti3 Zr4 Ti2 104.82(3) 9_665 13_665
Zr2 Zr4 Ti2 60.49(5) 7_645 13_665
Ti2 Zr4 Ti2 60.49(5) 7_645 13_665
Ti4 Zr4 Zr2 114.71(2) 10_556 13_665
Ti4 Zr4 Zr2 65.29(2) 10 13_665
Zr4 Zr4 Zr2 114.71(2) 10_556 13_665
Zr4 Zr4 Zr2 65.29(2) 10 13_665
Sb2 Zr4 Zr2 125.34(2) 11_565 13_665
Sb2 Zr4 Zr2 143.56(3) . 13_665
Sb3 Zr4 Zr2 58.97(3) 5 13_665
Sb3 Zr4 Zr2 53.60(4) 15 13_665
Sb3 Zr4 Zr2 108.63(5) 3_655 13_665
Sb3 Zr4 Zr2 55.39(3) 9_665 13_665
Ti3 Zr4 Zr2 159.78(5) 3_655 13_665
Zr3 Zr4 Zr2 159.78(5) 3_655 13_665
Zr3 Zr4 Zr2 104.82(3) 9_665 13_665
Ti3 Zr4 Zr2 104.82(3) 9_665 13_665
Zr2 Zr4 Zr2 60.49(5) 7_645 13_665
Ti2 Zr4 Zr2 60.49(5) 7_645 13_665
Ti2 Zr4 Zr2 0.00(5) 13_665 13_665
Ti4 Zr4 Zr2 112.771(9) 10_556 11_565
Ti4 Zr4 Zr2 67.229(9) 10 11_565
Zr4 Zr4 Zr2 112.771(9) 10_556 11_565
Zr4 Zr4 Zr2 67.229(9) 10 11_565
Sb2 Zr4 Zr2 50.38(3) 11_565 11_565
Sb2 Zr4 Zr2 110.77(5) . 11_565
Sb3 Zr4 Zr2 146.83(5) 5 11_565
Sb3 Zr4 Zr2 52.41(3) 15 11_565
Sb3 Zr4 Zr2 55.07(2) 3_655 11_565
Sb3 Zr4 Zr2 128.564(12) 9_665 11_565
Ti3 Zr4 Zr2 60.66(3) 3_655 11_565
Zr3 Zr4 Zr2 60.66(3) 3_655 11_565
Zr3 Zr4 Zr2 104.21(4) 9_665 11_565
Ti3 Zr4 Zr2 104.21(4) 9_665 11_565
Zr2 Zr4 Zr2 93.45(3) 7_645 11_565
Ti2 Zr4 Zr2 93.45(3) 7_645 11_565
Ti2 Zr4 Zr2 104.20(3) 13_665 11_565
Zr2 Zr4 Zr2 104.20(3) 13_665 11_565
Ti4 Zr4 Zr2 67.229(9) 10_556 .
Ti4 Zr4 Zr2 112.771(9) 10 .
Zr4 Zr4 Zr2 67.229(9) 10_556 .
Zr4 Zr4 Zr2 112.771(9) 10 .
Sb2 Zr4 Zr2 110.77(5) 11_565 .
Sb2 Zr4 Zr2 50.38(3) . .
Sb3 Zr4 Zr2 52.41(3) 5 .
Sb3 Zr4 Zr2 146.83(6) 15 .
Sb3 Zr4 Zr2 128.564(12) 3_655 .
Sb3 Zr4 Zr2 55.07(2) 9_665 .
Ti3 Zr4 Zr2 104.21(4) 3_655 .
Zr3 Zr4 Zr2 104.21(4) 3_655 .
Zr3 Zr4 Zr2 60.66(3) 9_665 .
Ti3 Zr4 Zr2 60.66(3) 9_665 .
Zr2 Zr4 Zr2 104.20(3) 7_645 .
Ti2 Zr4 Zr2 104.20(3) 7_645 .
Ti2 Zr4 Zr2 93.45(3) 13_665 .
Zr2 Zr4 Zr2 93.45(3) 13_665 .
Zr2 Zr4 Zr2 159.63(7) 11_565 .
Sb2 Ti2 Sb3 167.13(6) . 3_665
Sb2 Ti2 Sb3 92.14(4) . 5
Sb3 Ti2 Sb3 100.72(4) 3_665 5
Sb2 Ti2 Sb3 89.89(3) . 9_666
Sb3 Ti2 Sb3 95.47(4) 3_665 9_666
Sb3 Ti2 Sb3 65.20(3) 5 9_666
Sb2 Ti2 Sb3 89.89(3) . 9_665
Sb3 Ti2 Sb3 95.47(4) 3_665 9_665
Sb3 Ti2 Sb3 65.20(3) 5 9_665
Sb3 Ti2 Sb3 130.36(6) 9_666 9_665
Sb2 Ti2 Sb4 76.64(4) . .
Sb3 Ti2 Sb4 91.90(4) 3_665 .
Sb3 Ti2 Sb4 150.51(2) 5 .
Sb3 Ti2 Sb4 140.39(4) 9_666 .
Sb3 Ti2 Sb4 87.29(2) 9_665 .
Sb2 Ti2 Sb4 76.64(4) . 10_556
Sb3 Ti2 Sb4 91.90(4) 3_665 10_556
Sb3 Ti2 Sb4 150.51(2) 5 10_556
Sb3 Ti2 Sb4 87.29(2) 9_666 10_556
Sb3 Ti2 Sb4 140.39(4) 9_665 10_556
Sb4 Ti2 Sb4 53.55(3) . 10_556
Sb2 Ti2 Ti4 136.40(4) . 6_665
Sb3 Ti2 Ti4 54.28(3) 3_665 6_665
Sb3 Ti2 Ti4 54.88(3) 5 6_665
Sb3 Ti2 Ti4 52.54(2) 9_666 6_665
Sb3 Ti2 Ti4 98.65(4) 9_665 6_665
Sb4 Ti2 Ti4 145.96(5) . 6_665
Sb4 Ti2 Ti4 116.88(3) 10_556 6_665
Sb2 Ti2 Zr4 136.40(4) . 6_665
Sb3 Ti2 Zr4 54.28(3) 3_665 6_665
Sb3 Ti2 Zr4 54.88(3) 5 6_665
Sb3 Ti2 Zr4 52.54(2) 9_666 6_665
Sb3 Ti2 Zr4 98.65(4) 9_665 6_665
Sb4 Ti2 Zr4 145.96(5) . 6_665
Sb4 Ti2 Zr4 116.88(3) 10_556 6_665
Ti4 Ti2 Zr4 0.00(3) 6_665 6_665
Sb2 Ti2 Ti4 136.40(4) . 13_665
Sb3 Ti2 Ti4 54.28(3) 3_665 13_665
Sb3 Ti2 Ti4 54.88(3) 5 13_665
Sb3 Ti2 Ti4 98.65(4) 9_666 13_665
Sb3 Ti2 Ti4 52.54(2) 9_665 13_665
Sb4 Ti2 Ti4 116.88(3) . 13_665
Sb4 Ti2 Ti4 145.96(5) 10_556 13_665
Ti4 Ti2 Ti4 49.41(3) 6_665 13_665
Zr4 Ti2 Ti4 49.41(3) 6_665 13_665
Sb2 Ti2 Zr4 136.40(4) . 13_665
Sb3 Ti2 Zr4 54.28(3) 3_665 13_665
Sb3 Ti2 Zr4 54.88(3) 5 13_665
Sb3 Ti2 Zr4 98.65(4) 9_666 13_665
Sb3 Ti2 Zr4 52.54(2) 9_665 13_665
Sb4 Ti2 Zr4 116.88(3) . 13_665
Sb4 Ti2 Zr4 145.96(5) 10_556 13_665
Ti4 Ti2 Zr4 49.41(3) 6_665 13_665
Zr4 Ti2 Zr4 49.41(3) 6_665 13_665
Ti4 Ti2 Zr4 0.00(3) 13_665 13_665
Sb2 Ti2 Zr2 117.26(2) . 11_576
Sb3 Ti2 Zr2 58.83(4) 3_665 11_576
Sb3 Ti2 Zr2 107.540(13) 5 11_576
Sb3 Ti2 Zr2 51.80(2) 9_666 11_576
Sb3 Ti2 Zr2 152.60(5) 9_665 11_576
Sb4 Ti2 Zr2 101.82(4) . 11_576
Sb4 Ti2 Zr2 57.12(2) 10_556 11_576
Ti4 Ti2 Zr2 59.76(2) 6_665 11_576
Zr4 Ti2 Zr2 59.76(2) 6_665 11_576
Ti4 Ti2 Zr2 100.95(3) 13_665 11_576
Zr4 Ti2 Zr2 100.95(3) 13_665 11_576
Sb2 Ti2 Zr2 117.26(2) . 11_575
Sb3 Ti2 Zr2 58.83(4) 3_665 11_575
Sb3 Ti2 Zr2 107.540(13) 5 11_575
Sb3 Ti2 Zr2 152.60(5) 9_666 11_575
Sb3 Ti2 Zr2 51.80(2) 9_665 11_575
Sb4 Ti2 Zr2 57.12(2) . 11_575
Sb4 Ti2 Zr2 101.82(4) 10_556 11_575
Ti4 Ti2 Zr2 100.95(3) 6_665 11_575
Zr4 Ti2 Zr2 100.95(3) 6_665 11_575
Ti4 Ti2 Zr2 59.76(2) 13_665 11_575
Zr4 Ti2 Zr2 59.76(2) 13_665 11_575
Zr2 Ti2 Zr2 112.16(7) 11_576 11_575
Sb3 Ti3 Sb4 99.34(5) . 9_665
Sb3 Ti3 Sb4 99.34(5) . 2_665
Sb4 Ti3 Sb4 59.28(3) 9_665 2_665
Sb3 Ti3 Sb1 171.54(6) . .
Sb4 Ti3 Sb1 88.00(5) 9_665 .
Sb4 Ti3 Sb1 88.00(5) 2_665 .
Sb3 Ti3 Sb2 101.38(6) . 3_655
Sb4 Ti3 Sb2 143.62(4) 9_665 3_655
Sb4 Ti3 Sb2 143.62(4) 2_665 3_655
Sb1 Ti3 Sb2 70.16(5) . 3_655
Sb3 Ti3 Sb2 93.36(4) . 9_666
Sb4 Ti3 Sb2 137.65(5) 9_665 9_666
Sb4 Ti3 Sb2 78.91(2) 2_665 9_666
Sb1 Ti3 Sb2 83.88(4) . 9_666
Sb2 Ti3 Sb2 70.35(3) 3_655 9_666
Sb3 Ti3 Sb2 93.36(4) . 9_665
Sb4 Ti3 Sb2 78.91(2) 9_665 9_665
Sb4 Ti3 Sb2 137.65(5) 2_665 9_665
Sb1 Ti3 Sb2 83.88(4) . 9_665
Sb2 Ti3 Sb2 70.35(3) 3_655 9_665
Sb2 Ti3 Sb2 140.68(6) 9_666 9_665
Sb3 Ti3 Ti4 56.43(4) . 9_665
Sb4 Ti3 Ti4 119.65(2) 9_665 9_665
Sb4 Ti3 Ti4 155.77(6) 2_665 9_665
Sb1 Ti3 Ti4 116.18(5) . 9_665
Sb2 Ti3 Ti4 53.46(3) 3_655 9_665
Sb2 Ti3 Ti4 101.05(4) 9_666 9_665
Sb2 Ti3 Ti4 52.92(3) 9_665 9_665
Sb3 Ti3 Zr4 56.43(4) . 9_665
Sb4 Ti3 Zr4 119.65(2) 9_665 9_665
Sb4 Ti3 Zr4 155.77(6) 2_665 9_665
Sb1 Ti3 Zr4 116.18(5) . 9_665
Sb2 Ti3 Zr4 53.46(3) 3_655 9_665
Sb2 Ti3 Zr4 101.05(4) 9_666 9_665
Sb2 Ti3 Zr4 52.92(3) 9_665 9_665
Ti4 Ti3 Zr4 0.00(4) 9_665 9_665
Sb3 Ti3 Ti4 56.43(4) . 2_665
Sb4 Ti3 Ti4 155.77(6) 9_665 2_665
Sb4 Ti3 Ti4 119.65(2) 2_665 2_665
Sb1 Ti3 Ti4 116.18(5) . 2_665
Sb2 Ti3 Ti4 53.46(3) 3_655 2_665
Sb2 Ti3 Ti4 52.92(3) 9_666 2_665
Sb2 Ti3 Ti4 101.05(4) 9_665 2_665
Ti4 Ti3 Ti4 49.90(3) 9_665 2_665
Zr4 Ti3 Ti4 49.90(3) 9_665 2_665
Sb3 Ti3 Zr4 56.43(4) . 2_665
Sb4 Ti3 Zr4 155.77(6) 9_665 2_665
Sb4 Ti3 Zr4 119.65(2) 2_665 2_665
Sb1 Ti3 Zr4 116.18(5) . 2_665
Sb2 Ti3 Zr4 53.46(3) 3_655 2_665
Sb2 Ti3 Zr4 52.92(3) 9_666 2_665
Sb2 Ti3 Zr4 101.05(4) 9_665 2_665
Ti4 Ti3 Zr4 49.90(3) 9_665 2_665
Zr4 Ti3 Zr4 49.90(3) 9_665 2_665
Ti4 Ti3 Zr4 0.00(4) 2_665 2_665
Ti4 Ti4 Ti4 180.00(15) 10_556 10
Ti4 Ti4 Zr4 0.00(7) 10_556 10_556
Ti4 Ti4 Zr4 180.00(15) 10 10_556
Ti4 Ti4 Zr4 180.00(15) 10_556 10
Ti4 Ti4 Zr4 0.00(7) 10 10
Zr4 Ti4 Zr4 180.00(15) 10_556 10
Ti4 Ti4 Sb2 119.76(2) 10_556 11_565
Ti4 Ti4 Sb2 60.24(2) 10 11_565
Zr4 Ti4 Sb2 119.76(2) 10_556 11_565
Zr4 Ti4 Sb2 60.24(2) 10 11_565
Ti4 Ti4 Sb2 60.24(2) 10_556 .
Ti4 Ti4 Sb2 119.76(2) 10 .
Zr4 Ti4 Sb2 60.24(2) 10_556 .
Zr4 Ti4 Sb2 119.76(2) 10 .
Sb2 Ti4 Sb2 73.65(5) 11_565 .
Ti4 Ti4 Sb3 60.67(2) 10_556 5
Ti4 Ti4 Sb3 119.33(2) 10 5
Zr4 Ti4 Sb3 60.67(2) 10_556 5
Zr4 Ti4 Sb3 119.33(2) 10 5
Sb2 Ti4 Sb3 162.77(4) 11_565 5
Sb2 Ti4 Sb3 94.15(2) . 5
Ti4 Ti4 Sb3 119.33(2) 10_556 15
Ti4 Ti4 Sb3 60.67(2) 10 15
Zr4 Ti4 Sb3 119.33(2) 10_556 15
Zr4 Ti4 Sb3 60.67(2) 10 15
Sb2 Ti4 Sb3 94.15(2) 11_565 15
Sb2 Ti4 Sb3 162.77(4) . 15
Sb3 Ti4 Sb3 100.15(6) 5 15
Ti4 Ti4 Sb3 61.358(9) 10_556 3_655
Ti4 Ti4 Sb3 118.642(9) 10 3_655
Zr4 Ti4 Sb3 61.358(9) 10_556 3_655
Zr4 Ti4 Sb3 118.642(9) 10 3_655
Sb2 Ti4 Sb3 93.56(3) 11_565 3_655
Sb2 Ti4 Sb3 99.68(3) . 3_655
Sb3 Ti4 Sb3 100.59(4) 5 3_655
Sb3 Ti4 Sb3 68.39(2) 15 3_655
Ti4 Ti4 Sb3 118.642(9) 10_556 9_665
Ti4 Ti4 Sb3 61.358(9) 10 9_665
Zr4 Ti4 Sb3 118.642(9) 10_556 9_665
Zr4 Ti4 Sb3 61.358(9) 10 9_665
Sb2 Ti4 Sb3 99.68(3) 11_565 9_665
Sb2 Ti4 Sb3 93.56(3) . 9_665
Sb3 Ti4 Sb3 68.39(2) 5 9_665
Sb3 Ti4 Sb3 100.59(4) 15 9_665
Sb3 Ti4 Sb3 163.46(8) 3_655 9_665
Ti4 Ti4 Ti3 65.05(2) 10_556 3_655
Ti4 Ti4 Ti3 114.95(2) 10 3_655
Zr4 Ti4 Ti3 65.05(2) 10_556 3_655
Zr4 Ti4 Ti3 114.95(2) 10 3_655
Sb2 Ti4 Ti3 57.25(3) 11_565 3_655
Sb2 Ti4 Ti3 55.56(4) . 3_655
Sb3 Ti4 Ti3 125.671(15) 5 3_655
Sb3 Ti4 Ti3 107.70(3) 15 3_655
Sb3 Ti4 Ti3 52.35(3) 3_655 3_655
Sb3 Ti4 Ti3 144.06(6) 9_665 3_655
Ti4 Ti4 Zr3 65.05(2) 10_556 3_655
Ti4 Ti4 Zr3 114.95(2) 10 3_655
Zr4 Ti4 Zr3 65.05(2) 10_556 3_655
Zr4 Ti4 Zr3 114.95(2) 10 3_655
Sb2 Ti4 Zr3 57.25(3) 11_565 3_655
Sb2 Ti4 Zr3 55.56(4) . 3_655
Sb3 Ti4 Zr3 125.671(15) 5 3_655
Sb3 Ti4 Zr3 107.70(3) 15 3_655
Sb3 Ti4 Zr3 52.35(3) 3_655 3_655
Sb3 Ti4 Zr3 144.06(6) 9_665 3_655
Ti3 Ti4 Zr3 0.00(6) 3_655 3_655
Ti4 Ti4 Zr3 114.95(2) 10_556 9_665
Ti4 Ti4 Zr3 65.05(2) 10 9_665
Zr4 Ti4 Zr3 114.95(2) 10_556 9_665
Zr4 Ti4 Zr3 65.05(2) 10 9_665
Sb2 Ti4 Zr3 55.56(4) 11_565 9_665
Sb2 Ti4 Zr3 57.25(3) . 9_665
Sb3 Ti4 Zr3 107.70(3) 5 9_665
Sb3 Ti4 Zr3 125.671(15) 15 9_665
Sb3 Ti4 Zr3 144.06(6) 3_655 9_665
Sb3 Ti4 Zr3 52.35(3) 9_665 9_665
Ti3 Ti4 Zr3 92.55(7) 3_655 9_665
Zr3 Ti4 Zr3 92.55(7) 3_655 9_665
Ti4 Ti4 Ti3 114.95(2) 10_556 9_665
Ti4 Ti4 Ti3 65.05(2) 10 9_665
Zr4 Ti4 Ti3 114.95(2) 10_556 9_665
Zr4 Ti4 Ti3 65.05(2) 10 9_665
Sb2 Ti4 Ti3 55.56(4) 11_565 9_665
Sb2 Ti4 Ti3 57.25(3) . 9_665
Sb3 Ti4 Ti3 107.70(3) 5 9_665
Sb3 Ti4 Ti3 125.671(15) 15 9_665
Sb3 Ti4 Ti3 144.06(6) 3_655 9_665
Sb3 Ti4 Ti3 52.35(3) 9_665 9_665
Ti3 Ti4 Ti3 92.55(7) 3_655 9_665
Zr3 Ti4 Ti3 92.55(7) 3_655 9_665
Zr3 Ti4 Ti3 0.00(6) 9_665 9_665
Ti4 Ti4 Zr2 65.29(2) 10_556 7_645
Ti4 Ti4 Zr2 114.71(2) 10 7_645
Zr4 Ti4 Zr2 65.29(2) 10_556 7_645
Zr4 Ti4 Zr2 114.71(2) 10 7_645
Sb2 Ti4 Zr2 143.56(3) 11_565 7_645
Sb2 Ti4 Zr2 125.34(2) . 7_645
Sb3 Ti4 Zr2 53.60(4) 5 7_645
Sb3 Ti4 Zr2 58.97(3) 15 7_645
Sb3 Ti4 Zr2 55.39(3) 3_655 7_645
Sb3 Ti4 Zr2 108.63(5) 9_665 7_645
Ti3 Ti4 Zr2 104.82(3) 3_655 7_645
Zr3 Ti4 Zr2 104.82(3) 3_655 7_645
Zr3 Ti4 Zr2 159.78(5) 9_665 7_645
Ti3 Ti4 Zr2 159.78(5) 9_665 7_645
Ti4 Ti4 Ti2 65.29(2) 10_556 7_645
Ti4 Ti4 Ti2 114.71(2) 10 7_645
Zr4 Ti4 Ti2 65.29(2) 10_556 7_645
Zr4 Ti4 Ti2 114.71(2) 10 7_645
Sb2 Ti4 Ti2 143.56(3) 11_565 7_645
Sb2 Ti4 Ti2 125.34(2) . 7_645
Sb3 Ti4 Ti2 53.60(4) 5 7_645
Sb3 Ti4 Ti2 58.97(3) 15 7_645
Sb3 Ti4 Ti2 55.39(3) 3_655 7_645
Sb3 Ti4 Ti2 108.63(5) 9_665 7_645
Ti3 Ti4 Ti2 104.82(3) 3_655 7_645
Zr3 Ti4 Ti2 104.82(3) 3_655 7_645
Zr3 Ti4 Ti2 159.78(5) 9_665 7_645
Ti3 Ti4 Ti2 159.78(5) 9_665 7_645
Zr2 Ti4 Ti2 0.00(5) 7_645 7_645
Ti4 Ti4 Zr2 114.71(2) 10_556 13_665
Ti4 Ti4 Zr2 65.29(2) 10 13_665
Zr4 Ti4 Zr2 114.71(2) 10_556 13_665
Zr4 Ti4 Zr2 65.29(2) 10 13_665
Sb2 Ti4 Zr2 125.34(2) 11_565 13_665
Sb2 Ti4 Zr2 143.56(3) . 13_665
Sb3 Ti4 Zr2 58.97(3) 5 13_665
Sb3 Ti4 Zr2 53.60(4) 15 13_665
Sb3 Ti4 Zr2 108.63(5) 3_655 13_665
Sb3 Ti4 Zr2 55.39(3) 9_665 13_665
Ti3 Ti4 Zr2 159.78(5) 3_655 13_665
Zr3 Ti4 Zr2 159.78(5) 3_655 13_665
Zr3 Ti4 Zr2 104.82(3) 9_665 13_665
Ti3 Ti4 Zr2 104.82(3) 9_665 13_665
Zr2 Ti4 Zr2 60.49(5) 7_645 13_665
Ti2 Ti4 Zr2 60.49(5) 7_645 13_665
Ti4 Ti4 Ti2 114.71(2) 10_556 13_665
Ti4 Ti4 Ti2 65.29(2) 10 13_665
Zr4 Ti4 Ti2 114.71(2) 10_556 13_665
Zr4 Ti4 Ti2 65.29(2) 10 13_665
Sb2 Ti4 Ti2 125.34(2) 11_565 13_665
Sb2 Ti4 Ti2 143.56(3) . 13_665
Sb3 Ti4 Ti2 58.97(3) 5 13_665
Sb3 Ti4 Ti2 53.60(4) 15 13_665
Sb3 Ti4 Ti2 108.63(5) 3_655 13_665
Sb3 Ti4 Ti2 55.39(3) 9_665 13_665
Ti3 Ti4 Ti2 159.78(5) 3_655 13_665
Zr3 Ti4 Ti2 159.78(5) 3_655 13_665
Zr3 Ti4 Ti2 104.82(3) 9_665 13_665
Ti3 Ti4 Ti2 104.82(3) 9_665 13_665
Zr2 Ti4 Ti2 60.49(5) 7_645 13_665
Ti2 Ti4 Ti2 60.49(5) 7_645 13_665
Zr2 Ti4 Ti2 0.00(5) 13_665 13_665

loop_
_geom_bond_atom_site_label_1
_geom_bond_atom_site_label_2
_geom_bond_distance
_geom_bond_site_symmetry_2
Sb1 Ti3 2.881(2) 3_655
Sb1 Zr3 2.881(2) 3_655
Sb1 Zr3 2.881(2) .
Sb1 Ti3 2.881(2) .
Sb1 Zr1 3.050(2) .
Sb1 Zr1 3.0527(8) 9_665
Sb1 Zr1 3.0527(8) 9_666
Sb2 Ti4 2.859(2) 10_556
Sb2 Zr4 2.859(2) 10_556
Sb2 Ti4 2.859(2) .
Sb2 Zr4 2.859(2) .
Sb2 Zr2 2.871(2) .
Sb2 Ti2 2.871(2) .
Sb2 Ti3 2.934(2) 3_655
Sb2 Zr3 2.934(2) 3_655
Sb2 Zr1 2.9574(11) .
Sb2 Zr3 3.0134(6) 9_666
Sb2 Ti3 3.0134(6) 9_666
Sb2 Zr3 3.0134(6) 9_665
Sb2 Ti3 3.0134(6) 9_665
Sb3 Ti3 2.813(2) .
Sb3 Zr3 2.813(2) .
Sb3 Ti2 2.871(2) 3_645
Sb3 Zr2 2.871(2) 3_645
Sb3 Ti4 2.8962(14) 5_445
Sb3 Zr4 2.8962(14) 5_445
Sb3 Ti4 2.8962(14) 14_446
Sb3 Zr4 2.8962(14) 14_446
Sb3 Ti4 2.9601(8) 2_665
Sb3 Zr4 2.9601(8) 2_665
Sb3 Ti4 2.9601(8) 9_665
Sb3 Zr4 2.9601(8) 9_665
Sb3 Zr2 2.979(2) 5_445
Sb3 Ti2 2.979(2) 5_445
Sb3 Zr2 3.1265(7) 9_666
Sb3 Ti2 3.1265(7) 9_666
Sb3 Zr2 3.1265(8) 9_665
Sb3 Ti2 3.1265(8) 9_665
Sb3 Sb3 3.2917(9) 13
Sb3 Sb3 3.2917(9) 13_556
Sb4 Sb4 2.8377(3) 10_556
Sb4 Sb4 2.8377(3) 10
Sb4 Ti3 2.8691(13) 3_665
Sb4 Ti3 2.8691(13) 9_665
Sb4 Zr3 2.8691(13) 3_665
Sb4 Zr3 2.8691(13) 9_665
Sb4 Zr1 3.1262(13) .
Sb4 Zr1 3.1262(13) 9_675
Sb4 Ti2 3.1496(14) 11_575
Sb4 Zr2 3.1496(14) 11_575
Sb4 Ti2 3.1496(14) .
Sb4 Zr2 3.1496(14) .
Zr1 Sb2 2.9575(11) 3_655
Zr1 Sb1 3.0527(8) 9_665
Zr1 Sb1 3.0527(8) 9_666
Zr1 Sb4 3.1262(13) 10_556
Zr1 Sb4 3.1262(13) 2_675
Zr1 Sb4 3.1262(13) 9_675
Zr2 Sb3 2.871(2) 3_665
Zr2 Sb3 2.979(2) 5
Zr2 Sb3 3.1265(7) 9_666
Zr2 Sb3 3.1265(8) 9_665
Zr2 Sb4 3.1496(14) 10_556
Zr2 Ti4 3.395(2) 6_665
Zr2 Zr4 3.395(2) 6_665
Zr2 Ti4 3.395(2) 13_665
Zr2 Zr4 3.395(2) 13_665
Zr2 Zr2 3.4197(15) 11_576
Zr2 Ti2 3.4197(15) 11_576
Zr2 Ti2 3.4197(15) 11_575
Zr2 Zr2 3.4197(15) 11_575
Zr2 Zr3 3.5593(13) 9_665
Zr2 Zr3 3.5593(13) 9_666
Zr2 Zr3 3.659(2) 3_665
Zr2 Zr4 3.6658(13) 10_556
Zr2 Zr4 3.6658(13) .
Zr3 Sb4 2.8691(13) 9_665
Zr3 Sb4 2.8691(13) 2_665
Zr3 Sb2 2.934(2) 3_655
Zr3 Sb2 3.0134(6) 9_666
Zr3 Sb2 3.0134(6) 9_665
Zr3 Ti4 3.363(2) 9_665
Zr3 Zr4 3.363(2) 9_665
Zr3 Ti4 3.363(2) 2_665
Zr3 Zr4 3.363(2) 2_665
Zr3 Zr2 3.5593(13) 9_665
Zr3 Zr2 3.5593(13) 9_666
Zr3 Zr2 3.659(2) 3_645
Zr4 Ti4 2.8377(3) 10_556
Zr4 Ti4 2.8377(3) 10
Zr4 Zr4 2.8377(3) 10_556
Zr4 Zr4 2.8377(3) 10
Zr4 Sb2 2.859(2) 11_565
Zr4 Sb3 2.8962(14) 5
Zr4 Sb3 2.8962(14) 15
Zr4 Sb3 2.9601(8) 3_655
Zr4 Sb3 2.9601(8) 9_665
Zr4 Ti3 3.363(2) 3_655
Zr4 Zr3 3.363(2) 3_655
Zr4 Zr3 3.363(2) 9_665
Zr4 Ti3 3.363(2) 9_665
Zr4 Zr2 3.395(2) 7_645
Zr4 Ti2 3.395(2) 7_645
Zr4 Ti2 3.395(2) 13_665
Zr4 Zr2 3.395(2) 13_665
Zr4 Zr2 3.6658(13) 11_565
Ti2 Sb3 2.871(2) 3_665
Ti2 Sb3 2.979(2) 5
Ti2 Sb3 3.1265(7) 9_666
Ti2 Sb3 3.1265(8) 9_665
Ti2 Sb4 3.1496(14) 10_556
Ti2 Ti4 3.395(2) 6_665
Ti2 Zr4 3.395(2) 6_665
Ti2 Ti4 3.395(2) 13_665
Ti2 Zr4 3.395(2) 13_665
Ti2 Zr2 3.4197(15) 11_576
Ti2 Zr2 3.4197(15) 11_575
Ti3 Sb4 2.8691(13) 9_665
Ti3 Sb4 2.8691(13) 2_665
Ti3 Sb2 2.934(2) 3_655
Ti3 Sb2 3.0134(6) 9_666
Ti3 Sb2 3.0134(6) 9_665
Ti3 Ti4 3.363(2) 9_665
Ti3 Zr4 3.363(2) 9_665
Ti3 Ti4 3.363(2) 2_665
Ti3 Zr4 3.363(2) 2_665
Ti4 Ti4 2.8377(3) 10_556
Ti4 Ti4 2.8377(3) 10
Ti4 Zr4 2.8377(3) 10_556
Ti4 Zr4 2.8377(3) 10
Ti4 Sb2 2.859(2) 11_565
Ti4 Sb3 2.8962(14) 5
Ti4 Sb3 2.8962(14) 15
Ti4 Sb3 2.9601(8) 3_655
Ti4 Sb3 2.9601(8) 9_665
Ti4 Ti3 3.363(2) 3_655
Ti4 Zr3 3.363(2) 3_655
Ti4 Zr3 3.363(2) 9_665
Ti4 Ti3 3.363(2) 9_665
Ti4 Zr2 3.395(2) 7_645
Ti4 Ti2 3.395(2) 7_645
Ti4 Zr2 3.395(2) 13_665
Ti4 Ti2 3.395(2) 13_665
